data_7215644
loop_
_publ_author_name
'Son, Ho-Jin'
'Han, Won-Sik'
'Wee, Kyung Ryang'
'Lee, Su-Hyun'
'Hwang, Ah-Reum'
'Kwon, Soonnam'
'Cho, Dae Won'
'Suh, Il-Hwan'
'Kang, Sang Ook'

_publ_section_title
;
 Intermolecular peripheral 2,5-bipyridyl interactions by cyclization of
 1,1&#x2032;-silanylene unit of 2,3,4,5-aryl substituted siloles: enhanced
 thermal stability, high charge carrier mobility, and their application to
 electron transporting layers for OLEDs
;
_journal_issue 47
_journal_name_full 'Journal of Materials Chemistry'
_journal_page_first 8964
_journal_paper_doi 10.1039/b915214h
_journal_volume 19
_journal_year 2009
_chemical_formula_moiety 'C41 H34 N4 Si'
_chemical_formula_sum 'C41 H34 N4 Si'
_chemical_formula_weight 610.81
_chemical_name_systematic
;
?
;
_space_group_IT_number 15
_symmetry_cell_setting monoclinic
_symmetry_space_group_name_Hall '-C 2yc'
_symmetry_space_group_name_H-M 'C 1 2/c 1'
_atom_sites_solution_hydrogens geom
_atom_sites_solution_primary direct
_atom_sites_solution_secondary difmap
_audit_creation_method SHELXL-97
_cell_angle_alpha 90.00
_cell_angle_beta 99.0750(10)
_cell_angle_gamma 90.00
_cell_formula_units_Z 4
_cell_length_a 24.1053(18)
_cell_length_b 12.0672(9)
_cell_length_c 11.2330(8)
_cell_measurement_reflns_used 4130
_cell_measurement_temperature 293(2)
_cell_measurement_theta_max 27.135
_cell_measurement_theta_min 2.541
_cell_volume 3226.6(4)
_computing_cell_refinement 'SMART (Bruker, 1999)'
_computing_data_collection 'SMART (Bruker, 1999)'
_computing_data_reduction 'SAINT-Plus (Bruker, 1999)'
_computing_molecular_graphics 'Ortep-3 for Windows (Farrugia, 1997)'
_computing_publication_material 'SHELXL-97 (Sheldrick, 1997)'
_computing_structure_refinement 'SHELXL-97 (Sheldrick, 1997)'
_computing_structure_solution 'SHELXS-97 (Sheldrick, 1997)'
_diffrn_ambient_temperature 293(2)
_diffrn_measured_fraction_theta_full 0.998
_diffrn_measured_fraction_theta_max 0.998
_diffrn_measurement_device_type 'Bruker SMART 1000 CCD diffractometer'
_diffrn_measurement_method \w-scans
_diffrn_radiation_monochromator graphite
_diffrn_radiation_source 'fine-focus sealed tube'
_diffrn_radiation_type MoK\a
_diffrn_radiation_wavelength 0.71073
_diffrn_reflns_av_R_equivalents 0.0268
_diffrn_reflns_av_sigmaI/netI 0.0248
_diffrn_reflns_limit_h_max 32
_diffrn_reflns_limit_h_min -32
_diffrn_reflns_limit_k_max 16
_diffrn_reflns_limit_k_min -16
_diffrn_reflns_limit_l_max 14
_diffrn_reflns_limit_l_min -14
_diffrn_reflns_number 16323
_diffrn_reflns_theta_full 28.33
_diffrn_reflns_theta_max 28.33
_diffrn_reflns_theta_min 1.71
_exptl_absorpt_coefficient_mu 0.109
_exptl_absorpt_correction_T_max 0.9727
_exptl_absorpt_correction_T_min 0.9652
_exptl_absorpt_correction_type multi-scan
_exptl_absorpt_process_details 'SADABS (Sheldrick, 1996)'
_exptl_crystal_colour colorless
_exptl_crystal_density_diffrn 1.257
_exptl_crystal_density_method 'not measured'
_exptl_crystal_description block
_exptl_crystal_F_000 1288
_exptl_crystal_size_max 0.33
_exptl_crystal_size_mid 0.26
_exptl_crystal_size_min 0.25
_refine_diff_density_max 0.504
_refine_diff_density_min -0.543
_refine_diff_density_rms 0.050
_refine_ls_extinction_method none
_refine_ls_goodness_of_fit_ref 0.968
_refine_ls_hydrogen_treatment constr
_refine_ls_matrix_type full
_refine_ls_number_parameters 209
_refine_ls_number_reflns 4002
_refine_ls_number_restraints 0
_refine_ls_restrained_S_all 0.968
_refine_ls_R_factor_all 0.0912
_refine_ls_R_factor_gt 0.0594
_refine_ls_shift/su_max 0.000
_refine_ls_shift/su_mean 0.000
_refine_ls_structure_factor_coef Fsqd
_refine_ls_weighting_details 'calc w=1/[\s^2^(Fo^2^)+(0.1148P)^2^+3.2935P] where P=(Fo^2^+2Fc^2^)/3'
_refine_ls_weighting_scheme calc
_refine_ls_wR_factor_gt 0.1695
_refine_ls_wR_factor_ref 0.2090
_reflns_number_gt 2663
_reflns_number_total 4002
_reflns_threshold_expression >2sigma(I)
_cod_data_source_file b915214h.txt
_cod_data_source_block k070605
_cod_original_sg_symbol_H-M C2/c
_cod_database_code 7215644

loop_
_symmetry_equiv_pos_as_xyz
'x, y, z'
'-x, y, -z+1/2'
'x+1/2, y+1/2, z'
'-x+1/2, y+1/2, -z+1/2'
'-x, -y, -z'
'x, -y, z-1/2'
'-x+1/2, -y+1/2, -z'
'x+1/2, -y+1/2, z-1/2'

loop_
_atom_site_label
_atom_site_type_symbol
_atom_site_fract_x
_atom_site_fract_y
_atom_site_fract_z
_atom_site_U_iso_or_equiv
_atom_site_adp_type
_atom_site_occupancy
_atom_site_symmetry_multiplicity
_atom_site_calc_flag
_atom_site_refinement_flags
Si Si 0.5000 0.24433(6) 0.2500 0.0455(3) Uani 1 2 d S
N1 N 0.25366(10) 0.0433(2) 0.0704(2) 0.0671(6) Uani 1 1 d .
N2 N 0.37047(7) 0.22812(14) 0.14374(17) 0.0462(4) Uani 1 1 d .
C1 C 0.44388(9) 0.35225(17) 0.2195(2) 0.0473(5) Uani 1 1 d .
C2 C 0.46841(9) 0.45358(17) 0.2355(2) 0.0474(5) Uani 1 1 d .
C3 C 0.43884(9) 0.56213(17) 0.2281(2) 0.0522(5) Uani 1 1 d .
C4 C 0.43447(13) 0.6209(2) 0.3316(3) 0.0725(8) Uani 1 1 d .
H4 H 0.4512 0.5935 0.4060 0.087 Uiso 1 1 calc R
C5 C 0.40543(15) 0.7198(3) 0.3257(4) 0.0935(11) Uani 1 1 d .
H5 H 0.4020 0.7577 0.3962 0.112 Uiso 1 1 calc R
C6 C 0.38167(14) 0.7623(2) 0.2165(4) 0.0942(12) Uani 1 1 d .
H6 H 0.3619 0.8288 0.2127 0.113 Uiso 1 1 calc R
C7 C 0.38711(13) 0.7066(2) 0.1133(4) 0.0847(10) Uani 1 1 d .
H7 H 0.3719 0.7364 0.0390 0.102 Uiso 1 1 calc R
C8 C 0.41513(11) 0.6061(2) 0.1182(3) 0.0661(7) Uani 1 1 d .
H8 H 0.4180 0.5682 0.0473 0.079 Uiso 1 1 calc R
C9 C 0.38356(9) 0.32639(17) 0.1987(2) 0.0465(5) Uani 1 1 d .
C10 C 0.34210(10) 0.39178(19) 0.2380(2) 0.0557(6) Uani 1 1 d .
H10 H 0.3515 0.4590 0.2765 0.067 Uiso 1 1 calc R
C11 C 0.28743(10) 0.3561(2) 0.2192(2) 0.0587(6) Uani 1 1 d .
H11 H 0.2595 0.3992 0.2446 0.070 Uiso 1 1 calc R
C12 C 0.27393(10) 0.2560(2) 0.1627(2) 0.0526(5) Uani 1 1 d .
H12 H 0.2371 0.2304 0.1496 0.063 Uiso 1 1 calc R
C13 C 0.31673(9) 0.19478(18) 0.12601(18) 0.0461(5) Uani 1 1 d .
C14 C 0.30378(9) 0.08808(18) 0.0616(2) 0.0489(5) Uani 1 1 d .
C15 C 0.33998(10) 0.04054(19) -0.0075(2) 0.0575(6) Uani 1 1 d .
H15 H 0.3749 0.0723 -0.0108 0.069 Uiso 1 1 calc R
C16 C 0.32369(12) -0.0547(2) -0.0717(3) 0.0689(7) Uani 1 1 d .
H16 H 0.3472 -0.0877 -0.1196 0.083 Uiso 1 1 calc R
C17 C 0.27220(13) -0.0998(2) -0.0637(3) 0.0721(8) Uani 1 1 d .
H17 H 0.2599 -0.1635 -0.1064 0.086 Uiso 1 1 calc R
C18 C 0.23990(14) -0.0493(3) 0.0080(3) 0.0758(8) Uani 1 1 d .
H18 H 0.2054 -0.0816 0.0142 0.091 Uiso 1 1 calc R
C19 C 0.51282(13) 0.1521(2) 0.1251(3) 0.0768(9) Uani 1 1 d .
H19A H 0.4799 0.1533 0.0630 0.092 Uiso 1 1 calc R
H19B H 0.5441 0.1814 0.0902 0.092 Uiso 1 1 calc R
C20 C 0.5250(4) 0.0388(4) 0.1603(6) 0.177(3) Uani 1 1 d .
H20A H 0.5169 -0.0051 0.0873 0.213 Uiso 1 1 calc R
H20B H 0.5653 0.0347 0.1859 0.213 Uiso 1 1 calc R
C21 C 0.5000 -0.0186(4) 0.2500 0.132(3) Uani 1 2 d S
H21A H 0.5288 -0.0666 0.2926 0.158 Uiso 0.50 1 calc PR
H21B H 0.4712 -0.0666 0.2074 0.158 Uiso 0.50 1 calc PR

loop_
_atom_site_aniso_label
_atom_site_aniso_U_11
_atom_site_aniso_U_22
_atom_site_aniso_U_33
_atom_site_aniso_U_23
_atom_site_aniso_U_13
_atom_site_aniso_U_12
Si 0.0470(5) 0.0326(4) 0.0578(5) 0.000 0.0113(4) 0.000
N1 0.0658(13) 0.0767(15) 0.0595(12) -0.0049(11) 0.0123(10) -0.0266(11)
N2 0.0429(9) 0.0413(9) 0.0531(10) 0.0033(7) 0.0038(8) -0.0007(7)
C1 0.0481(11) 0.0356(10) 0.0565(12) -0.0012(9) 0.0034(9) -0.0001(8)
C2 0.0494(12) 0.0355(10) 0.0554(12) 0.0009(9) 0.0019(9) 0.0017(8)
C3 0.0472(12) 0.0342(10) 0.0725(15) -0.0002(10) 0.0012(10) 0.0000(9)
C4 0.0807(19) 0.0497(13) 0.0849(19) -0.0111(13) 0.0058(15) 0.0065(13)
C5 0.091(2) 0.0556(16) 0.134(3) -0.0277(19) 0.017(2) 0.0114(16)
C6 0.0695(19) 0.0392(13) 0.170(4) -0.0071(18) 0.006(2) 0.0115(12)
C7 0.0665(17) 0.0530(15) 0.126(3) 0.0235(18) -0.0104(17) 0.0085(13)
C8 0.0627(15) 0.0496(13) 0.0812(18) 0.0080(12) -0.0034(13) 0.0047(11)
C9 0.0469(11) 0.0400(10) 0.0513(12) 0.0023(9) 0.0041(9) 0.0013(8)
C10 0.0571(13) 0.0472(12) 0.0623(14) -0.0057(10) 0.0084(11) 0.0029(10)
C11 0.0520(13) 0.0654(15) 0.0602(14) -0.0010(12) 0.0130(11) 0.0098(11)
C12 0.0434(11) 0.0626(14) 0.0513(12) 0.0045(10) 0.0054(9) -0.0011(10)
C13 0.0448(11) 0.0485(11) 0.0436(11) 0.0069(9) 0.0025(8) -0.0021(9)
C14 0.0501(12) 0.0473(11) 0.0466(11) 0.0074(9) -0.0003(9) -0.0073(9)
C15 0.0494(12) 0.0475(12) 0.0739(16) -0.0013(11) 0.0043(11) -0.0003(10)
C16 0.0685(17) 0.0522(14) 0.0843(19) -0.0082(13) 0.0071(14) 0.0028(12)
C17 0.087(2) 0.0550(15) 0.0699(17) -0.0053(13) -0.0008(15) -0.0171(14)
C18 0.0800(19) 0.0787(19) 0.0672(16) -0.0066(14) 0.0071(14) -0.0395(16)
C19 0.0692(17) 0.0713(18) 0.095(2) -0.0329(16) 0.0303(15) -0.0144(14)
C20 0.308(9) 0.082(3) 0.150(5) -0.032(3) 0.061(5) 0.073(4)
C21 0.091(4) 0.044(2) 0.266(10) 0.000 0.043(5) 0.000

loop_
_atom_type_symbol
_atom_type_description
_atom_type_scat_dispersion_real
_atom_type_scat_dispersion_imag
_atom_type_scat_source
C C 0.0033 0.0016 'International Tables Vol C Tables 4.2.6.8 and 6.1.1.4'
H H 0.0000 0.0000 'International Tables Vol C Tables 4.2.6.8 and 6.1.1.4'
N N 0.0061 0.0033 'International Tables Vol C Tables 4.2.6.8 and 6.1.1.4'
Si Si 0.0817 0.0704 'International Tables Vol C Tables 4.2.6.8 and 6.1.1.4'

loop_
_geom_angle_atom_site_label_1
_geom_angle_atom_site_label_2
_geom_angle_atom_site_label_3
_geom_angle
_geom_angle_site_symmetry_1
_geom_angle_site_symmetry_3
C19 Si C19 106.2(2) . 2_655
C19 Si C1 110.76(11) . 2_655
C19 Si C1 118.79(13) 2_655 2_655
C19 Si C1 118.79(13) . .
C19 Si C1 110.76(11) 2_655 .
C1 Si C1 91.73(13) 2_655 .
C18 N1 C14 116.8(2) . .
C13 N2 C9 118.80(19) . .
C2 C1 C9 127.71(19) . .
C2 C1 Si 108.39(15) . .
C9 C1 Si 123.39(15) . .
C1 C2 C3 126.2(2) . .
C1 C2 C2 115.66(13) . 2_655
C3 C2 C2 118.12(12) . 2_655
C4 C3 C8 118.7(2) . .
C4 C3 C2 120.3(2) . .
C8 C3 C2 121.0(2) . .
C5 C4 C3 120.6(3) . .
C5 C4 H4 119.7 . .
C3 C4 H4 119.7 . .
C6 C5 C4 120.3(3) . .
C6 C5 H5 119.9 . .
C4 C5 H5 119.9 . .
C7 C6 C5 119.6(3) . .
C7 C6 H6 120.2 . .
C5 C6 H6 120.2 . .
C6 C7 C8 120.6(3) . .
C6 C7 H7 119.7 . .
C8 C7 H7 119.7 . .
C3 C8 C7 120.1(3) . .
C3 C8 H8 119.9 . .
C7 C8 H8 119.9 . .
N2 C9 C10 120.8(2) . .
N2 C9 C1 114.39(18) . .
C10 C9 C1 124.7(2) . .
C11 C10 C9 119.5(2) . .
C11 C10 H10 120.3 . .
C9 C10 H10 120.3 . .
C10 C11 C12 119.8(2) . .
C10 C11 H11 120.1 . .
C12 C11 H11 120.1 . .
C11 C12 C13 118.2(2) . .
C11 C12 H12 120.9 . .
C13 C12 H12 120.9 . .
N2 C13 C12 122.9(2) . .
N2 C13 C14 117.2(2) . .
C12 C13 C14 119.9(2) . .
N1 C14 C15 122.0(2) . .
N1 C14 C13 115.8(2) . .
C15 C14 C13 122.1(2) . .
C16 C15 C14 119.1(2) . .
C16 C15 H15 120.4 . .
C14 C15 H15 120.4 . .
C17 C16 C15 118.8(3) . .
C17 C16 H16 120.6 . .
C15 C16 H16 120.6 . .
C18 C17 C16 118.2(3) . .
C18 C17 H17 120.9 . .
C16 C17 H17 120.9 . .
N1 C18 C17 125.0(3) . .
N1 C18 H18 117.5 . .
C17 C18 H18 117.5 . .
C20 C19 Si 114.4(3) . .
C20 C19 H19A 108.7 . .
Si C19 H19A 108.7 . .
C20 C19 H19B 108.7 . .
Si C19 H19B 108.7 . .
H19A C19 H19B 107.6 . .
C21 C20 C19 124.2(5) . .
C21 C20 H20A 106.3 . .
C19 C20 H20A 106.3 . .
C21 C20 H20B 106.3 . .
C19 C20 H20B 106.3 . .
H20A C20 H20B 106.4 . .
C20 C21 C20 122.2(5) . 2_655
C20 C21 H21A 106.8 . .
C20 C21 H21A 106.8 2_655 .
C20 C21 H21B 106.8 . .
C20 C21 H21B 106.8 2_655 .
H21A C21 H21B 106.6 . .

loop_
_geom_bond_atom_site_label_1
_geom_bond_atom_site_label_2
_geom_bond_distance
_geom_bond_site_symmetry_2
Si C19 1.854(3) .
Si C19 1.854(3) 2_655
Si C1 1.870(2) 2_655
Si C1 1.870(2) .
N1 C18 1.333(4) .
N1 C14 1.341(3) .
N2 C13 1.341(3) .
N2 C9 1.351(3) .
C1 C2 1.358(3) .
C1 C9 1.469(3) .
C2 C3 1.487(3) .
C2 C2 1.506(4) 2_655
C3 C4 1.380(4) .
C3 C8 1.382(4) .
C4 C5 1.380(4) .
C4 H4 0.9300 .
C5 C6 1.369(6) .
C5 H5 0.9300 .
C6 C7 1.364(5) .
C6 H6 0.9300 .
C7 C8 1.385(4) .
C7 H7 0.9300 .
C8 H8 0.9300 .
C9 C10 1.398(3) .
C10 C11 1.371(3) .
C10 H10 0.9300 .
C11 C12 1.379(3) .
C11 H11 0.9300 .
C12 C13 1.383(3) .
C12 H12 0.9300 .
C13 C14 1.486(3) .
C14 C15 1.381(3) .
C15 C16 1.381(4) .
C15 H15 0.9300 .
C16 C17 1.371(4) .
C16 H16 0.9300 .
C17 C18 1.350(4) .
C17 H17 0.9300 .
C18 H18 0.9300 .
C19 C20 1.441(6) .
C19 H19A 0.9700 .
C19 H19B 0.9700 .
C20 C21 1.431(7) .
C20 H20A 0.9700 .
C20 H20B 0.9700 .
C21 C20 1.431(7) 2_655
C21 H21A 0.9700 .
C21 H21B 0.9700 .
